data_7246444
loop_
_publ_author_name
'Meza-Morales, William'
'Alvarez-Ricardo, Yair'
'Obreg\'on-Mendoza, Marco A.'
'Arenaza-Corona, Antonino'
'Ram\'irez-Apan, Mar\'ia Teresa'
'Toscano, Rub\'en A.'
'Poveda-Jaramillo, Juan Carlos'
'Enr\'iquez, Ra\'ul G.'

_publ_section_title
;
 Three new coordination geometries of homoleptic Zn complexes of
 curcuminoids and their high antiproliferative potential
;
_journal_issue 13
_journal_name_full 'RSC Advances'
_journal_page_first 8577
_journal_page_last 8585
_journal_paper_doi 10.1039/D3RA00167A
_journal_volume 13
_journal_year 2023
_chemical_formula_moiety 'C46 H46 O12 Zn, C3 H7 N O, 4(C0.50 H1.75 N0.25)'
_chemical_formula_sum 'C51 H60 N2 O13 Zn'
_chemical_formula_weight 974.38
_space_group_crystal_system monoclinic
_space_group_IT_number 15
_space_group_name_Hall '-C 2yc'
_space_group_name_H-M_alt 'C 1 2/c 1'
_atom_sites_solution_hydrogens geom
_atom_sites_solution_primary direct
_atom_sites_solution_secondary difmap
_audit_creation_method SHELXL-2019/2
_audit_update_record
;
2023-01-07 deposited with the CCDC.	2023-03-02 downloaded from the CCDC.
;
_cell_angle_alpha 90
_cell_angle_beta 98.828(8)
_cell_angle_gamma 90
_cell_formula_units_Z 4
_cell_length_a 31.514(8)
_cell_length_b 17.306(5)
_cell_length_c 10.282(3)
_cell_measurement_reflns_used 8525
_cell_measurement_temperature 298(2)
_cell_measurement_theta_max 28.10
_cell_measurement_theta_min 2.32
_cell_volume 5541(3)
_computing_cell_refinement 'APEX2 v2014.1-1(Bruker, 2014)'
_computing_data_collection 'APEX2 v2014.1-1(Bruker, 2014)'
_computing_data_reduction 'SAINT V8.34A (Bruker, 2014)'
_computing_molecular_graphics 'XP V 5.1 (Bruker, 1998)'
_computing_publication_material 'CIFTAB V 2013/2 (Sheldrick, 2013)'
_computing_structure_refinement 'SHELXL-2019/2 (Sheldrick, 2019)'
_computing_structure_solution 'SHELXS-2012 (Bruker, 2013)'
_diffrn_ambient_temperature 298(2)
_diffrn_detector_area_resol_mean 52.0833
_diffrn_measured_fraction_theta_full 0.997
_diffrn_measured_fraction_theta_max 0.997
_diffrn_measurement_device_type 'Bruker D8 Venture \k geometry diffractometer 208039-1'
_diffrn_measurement_method '\f and \w-scans'
_diffrn_radiation_monochromator 'Helios multilayer mirror'
_diffrn_radiation_type MoK\a
_diffrn_radiation_wavelength 0.71073
_diffrn_reflns_av_R_equivalents 0.0717
_diffrn_reflns_av_unetI/netI 0.0789
_diffrn_reflns_Laue_measured_fraction_full 0.997
_diffrn_reflns_Laue_measured_fraction_max 0.997
_diffrn_reflns_limit_h_max 38
_diffrn_reflns_limit_h_min -38
_diffrn_reflns_limit_k_max 21
_diffrn_reflns_limit_k_min -21
_diffrn_reflns_limit_l_max 12
_diffrn_reflns_limit_l_min -12
_diffrn_reflns_number 21277
_diffrn_reflns_point_group_measured_fraction_full 0.997
_diffrn_reflns_point_group_measured_fraction_max 0.997
_diffrn_reflns_theta_full 25.242
_diffrn_reflns_theta_max 26.021
_diffrn_reflns_theta_min 2.288
_diffrn_source 'micro-focus X-ray source'
_exptl_absorpt_coefficient_mu 0.501
_exptl_absorpt_correction_T_max 0.7457
_exptl_absorpt_correction_T_min 0.6464
_exptl_absorpt_correction_type multi-scan
_exptl_absorpt_process_details '(Sheldrick, 2012)'
_exptl_crystal_colour yellow
_exptl_crystal_density_diffrn 1.168
_exptl_crystal_description prism
_exptl_crystal_F_000 2056
_exptl_crystal_size_max 0.340
_exptl_crystal_size_mid 0.264
_exptl_crystal_size_min 0.200
_refine_diff_density_max 0.478
_refine_diff_density_min -0.230
_refine_diff_density_rms 0.083
_refine_ls_extinction_method none
_refine_ls_goodness_of_fit_ref 0.995
_refine_ls_hydrogen_treatment constr
_refine_ls_matrix_type full
_refine_ls_number_parameters 387
_refine_ls_number_reflns 5445
_refine_ls_number_restraints 232
_refine_ls_restrained_S_all 0.982
_refine_ls_R_factor_all 0.1649
_refine_ls_R_factor_gt 0.0779
_refine_ls_shift/su_max 0.000
_refine_ls_shift/su_mean 0.000
_refine_ls_structure_factor_coef Fsqd
_refine_ls_weighting_details 'w=1/[\s^2^(Fo^2^)+(0.1486P)^2^] where P=(Fo^2^+2Fc^2^)/3'
_refine_ls_weighting_scheme calc
_refine_ls_wR_factor_gt 0.2045
_refine_ls_wR_factor_ref 0.2588
_reflns_Friedel_coverage 0.000
_reflns_number_gt 2628
_reflns_number_total 5445
_reflns_threshold_expression 'I > 2\s(I)'
_cod_data_source_file d3ra00167a2.cif
_cod_data_source_block Compound_7
_cod_original_sg_symbol_H-M 'C 2/c'
_cod_database_code 7246444
_shelx_shelxl_version_number 2019/2
_shelx_space_group_comment
;
The symmetry employed for this shelxl refinement is uniquely defined
by the following loop, which should always be used as a source of
symmetry information in preference to the above space-group names.
They are only intended as comments.
;
_shelx_estimated_absorpt_t_min 0.848
_shelx_estimated_absorpt_t_max 0.906

loop_
_space_group_symop_operation_xyz
'x, y, z'
'-x, y, -z+1/2'
'x+1/2, y+1/2, z'
'-x+1/2, y+1/2, -z+1/2'
'-x, -y, -z'
'x, -y, z-1/2'
'-x+1/2, -y+1/2, -z'
'x+1/2, -y+1/2, z-1/2'

loop_
_atom_site_label
_atom_site_type_symbol
_atom_site_fract_x
_atom_site_fract_y
_atom_site_fract_z
_atom_site_U_iso_or_equiv
_atom_site_adp_type
_atom_site_occupancy
_atom_site_site_symmetry_order
_atom_site_calc_flag
_atom_site_refinement_flags_posn
_atom_site_refinement_flags_adp
_atom_site_refinement_flags_occupancy
_atom_site_disorder_assembly
_atom_site_disorder_group
Zn1 Zn 0.500000 0.25354(4) 0.750000 0.0664(4) Uani 1 2 d S T P . .
O1 O 0.46987(9) 0.17982(17) 0.6271(3) 0.0688(9) Uani 1 1 d . . . . .
O2 O 0.36030(11) -0.1597(2) 0.2515(4) 0.0860(10) Uani 1 1 d . . . . .
O3 O 0.31585(11) -0.0867(2) 0.0597(3) 0.0897(11) Uani 1 1 d . . . . .
C1 C 0.42433(13) 0.0822(3) 0.4398(4) 0.0620(12) Uani 1 1 d . . . . .
H1 H 0.424260 0.135523 0.427999 0.074 Uiso 1 1 calc R U . . .
C2 C 0.44934(13) 0.0562(3) 0.5461(4) 0.0645(12) Uani 1 1 d . . . . .
H2 H 0.451455 0.003062 0.558966 0.077 Uiso 1 1 calc R U . . .
C3 C 0.47380(13) 0.1068(3) 0.6442(4) 0.0588(11) Uani 1 1 d . . . . .
C4 C 0.500000 0.0709(4) 0.750000 0.0608(16) Uani 1 2 d S T P . .
H4 H 0.499999 0.017182 0.750001 0.073 Uiso 1 2 calc R U P . .
C5 C 0.39709(13) 0.0388(3) 0.3395(4) 0.0582(11) Uani 1 1 d . . . . .
C6 C 0.39293(13) -0.0411(3) 0.3459(4) 0.0594(11) Uani 1 1 d . . . . .
H6 H 0.408797 -0.067745 0.415500 0.071 Uiso 1 1 calc R U . . .
C7 C 0.36603(14) -0.0818(3) 0.2523(4) 0.0642(12) Uani 1 1 d . . . . .
C8 C 0.34184(13) -0.0414(3) 0.1474(4) 0.0639(12) Uani 1 1 d . . . . .
C9 C 0.34550(14) 0.0378(3) 0.1401(4) 0.0666(13) Uani 1 1 d . . . . .
H9 H 0.329656 0.064627 0.070653 0.080 Uiso 1 1 calc R U . . .
C10 C 0.37250(14) 0.0772(3) 0.2351(4) 0.0659(12) Uani 1 1 d . . . . .
H10 H 0.374391 0.130730 0.229585 0.079 Uiso 1 1 calc R U . . .
C11 C 0.38327(19) -0.2029(3) 0.3561(6) 0.0994(18) Uani 1 1 d . . . . .
H11A H 0.376029 -0.256561 0.344577 0.149 Uiso 1 1 calc R U . . .
H11B H 0.375831 -0.185074 0.438130 0.149 Uiso 1 1 calc R U . . .
H11C H 0.413535 -0.196231 0.356598 0.149 Uiso 1 1 calc R U . . .
C12 C 0.28965(16) -0.0493(3) -0.0475(5) 0.0932(17) Uani 1 1 d . . . . .
H12A H 0.307486 -0.019827 -0.096862 0.140 Uiso 1 1 calc R U . . .
H12B H 0.269720 -0.015480 -0.014078 0.140 Uiso 1 1 calc R U . . .
H12C H 0.274123 -0.087455 -0.103624 0.140 Uiso 1 1 calc R U . . .
O21 O 0.46888(9) 0.32689(17) 0.8407(3) 0.0693(9) Uani 1 1 d . . . . .
O22 O 0.35416(12) 0.6636(2) 1.1083(4) 0.1004(12) Uani 1 1 d . . . . .
O23 O 0.31043(12) 0.5886(3) 1.2574(4) 0.1061(13) Uani 1 1 d . . . . .
C21 C 0.42182(14) 0.4226(3) 0.9823(4) 0.0691(13) Uani 1 1 d . . . . .
H21 H 0.421509 0.369206 0.992365 0.083 Uiso 1 1 calc R U . . .
C22 C 0.44780(14) 0.4503(3) 0.9018(5) 0.0681(12) Uani 1 1 d . . . . .
H22 H 0.450029 0.503501 0.892383 0.082 Uiso 1 1 calc R U . . .
C23 C 0.47286(13) 0.3996(3) 0.8280(4) 0.0617(11) Uani 1 1 d . . . . .
C24 C 0.500000 0.4359(4) 0.750000 0.0674(18) Uani 1 2 d S T P . .
H24 H 0.499999 0.489651 0.749995 0.081 Uiso 1 2 calc R U P . .
C25 C 0.39384(13) 0.4666(3) 1.0565(4) 0.0674(13) Uani 1 1 d . . . . .
C26 C 0.38917(14) 0.5461(3) 1.0468(4) 0.0702(13) Uani 1 1 d . . . . .
H26 H 0.405319 0.573452 0.993787 0.084 Uiso 1 1 calc R U . . .
C27 C 0.36105(15) 0.5864(3) 1.1141(5) 0.0765(14) Uani 1 1 d . . . . .
C28 C 0.33721(15) 0.5446(4) 1.1954(5) 0.0778(15) Uani 1 1 d . . . . .
C29 C 0.34182(16) 0.4655(4) 1.2056(5) 0.0877(17) Uani 1 1 d . . . . .
H29 H 0.326005 0.438147 1.259492 0.105 Uiso 1 1 calc R U . . .
C30 C 0.36937(15) 0.4265(3) 1.1375(5) 0.0791(15) Uani 1 1 d . . . . .
H30 H 0.371814 0.373099 1.145137 0.095 Uiso 1 1 calc R U . . .
C31 C 0.3799(2) 0.7079(4) 1.0354(7) 0.123(2) Uani 1 1 d . . . . .
H31A H 0.374109 0.692990 0.944478 0.184 Uiso 1 1 calc R U . . .
H31B H 0.409623 0.699090 1.068760 0.184 Uiso 1 1 calc R U . . .
H31C H 0.373338 0.761691 1.043468 0.184 Uiso 1 1 calc R U . . .
C32 C 0.28559(18) 0.5486(4) 1.3444(6) 0.122(3) Uani 1 1 d . . . . .
H32A H 0.264027 0.517357 1.293117 0.184 Uiso 1 1 calc R U . . .
H32B H 0.272047 0.585704 1.393965 0.184 Uiso 1 1 calc R U . . .
H32C H 0.304271 0.516184 1.403625 0.184 Uiso 1 1 calc R U . . .
O4 O 0.3177(6) 0.2448(10) 0.1334(19) 0.147(5) Uani 0.331(7) 1 d D U P A 1
C13 C 0.3049(7) 0.2404(14) 0.237(2) 0.128(4) Uani 0.331(7) 1 d D U P A 1
H13 H 0.318928 0.213512 0.309310 0.154 Uiso 0.331(7) 1 calc R U P A 1
N1 N 0.2664(7) 0.2804(14) 0.237(2) 0.123(3) Uani 0.331(7) 1 d D U P A 1
C14 C 0.2401(7) 0.3359(11) 0.171(2) 0.130(5) Uani 0.331(7) 1 d D U P A 1
H14A H 0.250441 0.349688 0.091244 0.195 Uiso 0.331(7) 1 calc R U P A 1
H14B H 0.211386 0.315963 0.150546 0.195 Uiso 0.331(7) 1 calc R U P A 1
H14C H 0.239967 0.380816 0.225947 0.195 Uiso 0.331(7) 1 calc R U P A 1
C15 C 0.2484(8) 0.2651(14) 0.350(2) 0.133(5) Uani 0.331(7) 1 d D U P A 1
H15A H 0.265168 0.226459 0.401286 0.199 Uiso 0.331(7) 1 calc R U P A 1
H15B H 0.248144 0.311602 0.400444 0.199 Uiso 0.331(7) 1 calc R U P A 1
H15C H 0.219563 0.246749 0.325044 0.199 Uiso 0.331(7) 1 calc R U P A 1
O4B O 0.2363(9) 0.3672(17) 0.072(3) 0.131(6) Uani 0.169(7) 1 d D U P A 2
C13B C 0.2320(11) 0.3014(18) 0.102(4) 0.130(4) Uani 0.169(7) 1 d D U P A 2
H13B H 0.211537 0.268160 0.057590 0.156 Uiso 0.169(7) 1 calc R U P A 2
N1B N 0.2613(13) 0.280(3) 0.212(3) 0.126(4) Uani 0.169(7) 1 d D U P A 2
C14B C 0.2687(13) 0.280(3) 0.347(3) 0.125(5) Uani 0.169(7) 1 d D U P A 2
H14D H 0.243818 0.299537 0.379911 0.188 Uiso 0.169(7) 1 calc R U P A 2
H14E H 0.274669 0.228584 0.378492 0.188 Uiso 0.169(7) 1 calc R U P A 2
H14F H 0.292901 0.312832 0.377565 0.188 Uiso 0.169(7) 1 calc R U P A 2
C15B C 0.2991(13) 0.252(3) 0.175(5) 0.131(5) Uani 0.169(7) 1 d D U P A 2
H15D H 0.296256 0.249915 0.081157 0.197 Uiso 0.169(7) 1 calc R U P A 2
H15E H 0.322623 0.284755 0.209454 0.197 Uiso 0.169(7) 1 calc R U P A 2
H15F H 0.304392 0.200506 0.210381 0.197 Uiso 0.169(7) 1 calc R U P A 2
N2 N 0.4978(10) 0.2722(16) 0.287(2) 0.156(8) Uiso 0.25 1 d D U P B -1
H2A H 0.512010 0.295581 0.230127 0.187 Uiso 0.125 1 calc R U P B -1
H2B H 0.478960 0.241381 0.239343 0.187 Uiso 0.125 1 calc R U P B -1
C16 C 0.4706(10) 0.3350(17) 0.331(4) 0.156(10) Uiso 0.25 1 d D U P B -1
H16A H 0.453520 0.357888 0.255589 0.234 Uiso 0.25 1 calc R U P B -1
H16B H 0.452133 0.313729 0.388000 0.234 Uiso 0.25 1 calc R U P B -1
H16C H 0.488734 0.373751 0.377793 0.234 Uiso 0.25 1 calc R U P B -1
C17 C 0.5301(8) 0.2174(16) 0.358(3) 0.113(7) Uiso 0.25 1 d D U P B -1
H17A H 0.541118 0.184764 0.295815 0.169 Uiso 0.25 1 calc R U P B -1
H17B H 0.553316 0.246118 0.407470 0.169 Uiso 0.25 1 calc R U P B -1
H17C H 0.516715 0.186096 0.417677 0.169 Uiso 0.25 1 calc R U P B -1
N2B N 0.4989(11) 0.2403(14) 0.277(3) 0.145(7) Uiso 0.25 1 d D U P C -2
H2C H 0.485359 0.222927 0.200388 0.174 Uiso 0.125 1 calc R U P C -2
H2D H 0.519734 0.270806 0.257174 0.174 Uiso 0.125 1 calc R U P C -2
C16B C 0.5222(9) 0.1709(15) 0.339(3) 0.136(9) Uiso 0.25 1 d D U P C -2
H16D H 0.540026 0.149694 0.279945 0.205 Uiso 0.25 1 calc R U P C -2
H16E H 0.539832 0.185686 0.419773 0.205 Uiso 0.25 1 calc R U P C -2
H16F H 0.501792 0.132702 0.356931 0.205 Uiso 0.25 1 calc R U P C -2
C17B C 0.4675(8) 0.2953(15) 0.323(3) 0.118(8) Uiso 0.25 1 d D U P C -2
H17D H 0.459101 0.333484 0.256383 0.177 Uiso 0.25 1 calc R U P C -2
H17E H 0.442551 0.267236 0.339712 0.177 Uiso 0.25 1 calc R U P C -2
H17F H 0.480591 0.320220 0.402554 0.177 Uiso 0.25 1 calc R U P C -2

loop_
_atom_site_aniso_label
_atom_site_aniso_U_11
_atom_site_aniso_U_22
_atom_site_aniso_U_33
_atom_site_aniso_U_23
_atom_site_aniso_U_13
_atom_site_aniso_U_12
Zn1 0.0711(5) 0.0551(6) 0.0716(6) 0.000 0.0064(4) 0.000
O1 0.0778(19) 0.054(2) 0.070(2) 0.0000(16) -0.0035(16) 0.0060(15)
O2 0.109(3) 0.061(2) 0.080(2) -0.0087(19) -0.010(2) 0.0043(19)
O3 0.098(2) 0.094(3) 0.068(2) -0.008(2) -0.012(2) -0.013(2)
C1 0.063(2) 0.061(3) 0.061(3) -0.005(2) 0.007(2) 0.003(2)
C2 0.065(3) 0.063(3) 0.063(3) -0.003(2) 0.001(2) -0.001(2)
C3 0.054(2) 0.066(3) 0.057(3) -0.001(2) 0.011(2) 0.004(2)
C4 0.059(3) 0.053(4) 0.067(4) 0.000 0.001(3) 0.000
C5 0.061(2) 0.063(3) 0.050(3) -0.002(2) 0.007(2) 0.005(2)
C6 0.058(2) 0.067(3) 0.052(3) -0.001(2) 0.006(2) 0.009(2)
C7 0.071(3) 0.064(3) 0.057(3) -0.012(2) 0.007(2) 0.002(2)
C8 0.059(3) 0.081(4) 0.049(3) -0.006(3) -0.002(2) -0.003(2)
C9 0.070(3) 0.080(4) 0.048(3) 0.011(3) 0.002(2) 0.010(3)
C10 0.072(3) 0.069(3) 0.056(3) 0.002(2) 0.006(2) -0.002(2)
C11 0.131(5) 0.063(4) 0.098(4) -0.001(3) -0.003(4) 0.016(3)
C12 0.085(3) 0.124(5) 0.064(3) -0.003(3) -0.011(3) 0.001(3)
O21 0.081(2) 0.0504(19) 0.080(2) 0.0009(17) 0.0227(17) -0.0034(15)
O22 0.113(3) 0.080(3) 0.117(3) -0.027(2) 0.048(2) -0.006(2)
O23 0.094(2) 0.151(4) 0.080(2) -0.010(3) 0.035(2) 0.015(3)
C21 0.067(3) 0.076(3) 0.066(3) -0.006(3) 0.016(2) -0.004(2)
C22 0.070(3) 0.062(3) 0.075(3) -0.007(3) 0.018(2) -0.006(2)
C23 0.058(2) 0.069(3) 0.057(3) -0.005(2) 0.007(2) -0.002(2)
C24 0.070(4) 0.058(4) 0.078(5) 0.000 0.025(4) 0.000
C25 0.063(3) 0.087(4) 0.052(3) -0.001(3) 0.009(2) -0.005(3)
C26 0.069(3) 0.083(4) 0.060(3) -0.018(3) 0.016(2) -0.014(3)
C27 0.073(3) 0.100(4) 0.057(3) -0.018(3) 0.010(3) -0.009(3)
C28 0.062(3) 0.116(5) 0.056(3) -0.007(3) 0.009(2) 0.002(3)
C29 0.075(3) 0.130(6) 0.062(3) 0.011(4) 0.023(3) -0.006(4)
C30 0.077(3) 0.092(4) 0.071(3) 0.012(3) 0.019(3) 0.007(3)
C31 0.167(6) 0.079(4) 0.134(6) -0.028(4) 0.062(5) -0.019(4)
C32 0.085(4) 0.209(8) 0.079(4) 0.017(5) 0.031(3) 0.020(4)
O4 0.154(9) 0.126(9) 0.172(9) 0.027(8) 0.057(7) 0.000(8)
C13 0.129(6) 0.115(6) 0.141(6) 0.004(6) 0.024(5) -0.002(5)
N1 0.122(5) 0.107(5) 0.141(6) 0.000(5) 0.019(5) -0.011(4)
C14 0.121(8) 0.119(9) 0.146(9) -0.001(7) 0.009(8) -0.010(6)
C15 0.136(9) 0.115(9) 0.149(8) -0.001(7) 0.029(7) 0.009(9)
O4B 0.139(11) 0.131(9) 0.122(11) 0.014(8) 0.025(10) -0.013(9)
C13B 0.131(6) 0.120(7) 0.140(7) 0.000(6) 0.020(6) -0.009(6)
N1B 0.125(6) 0.111(6) 0.141(6) 0.003(5) 0.021(5) -0.007(5)
C14B 0.122(10) 0.112(10) 0.142(6) 0.003(9) 0.023(7) -0.011(9)
C15B 0.130(8) 0.118(10) 0.148(10) 0.004(9) 0.031(7) -0.008(8)

loop_
_atom_type_symbol
_atom_type_description
_atom_type_scat_dispersion_real
_atom_type_scat_dispersion_imag
_atom_type_scat_source
C C 0.0033 0.0016 'International Tables Vol C Tables 4.2.6.8 and 6.1.1.4'
H H 0.0000 0.0000 'International Tables Vol C Tables 4.2.6.8 and 6.1.1.4'
N N 0.0061 0.0033 'International Tables Vol C Tables 4.2.6.8 and 6.1.1.4'
O O 0.0106 0.0060 'International Tables Vol C Tables 4.2.6.8 and 6.1.1.4'
Zn Zn 0.2839 1.4301 'International Tables Vol C Tables 4.2.6.8 and 6.1.1.4'

loop_
_geom_angle_atom_site_label_1
_geom_angle_atom_site_label_2
_geom_angle_atom_site_label_3
_geom_angle
_geom_angle_site_symmetry_1
_geom_angle_site_symmetry_3
_geom_angle_publ_flag
O21 Zn1 O21 97.73(18) . 2_656 ?
O21 Zn1 O1 110.64(14) . 2_656 ?
O21 Zn1 O1 120.89(13) 2_656 2_656 ?
O21 Zn1 O1 120.90(13) . . ?
O21 Zn1 O1 110.63(14) 2_656 . ?
O1 Zn1 O1 97.68(18) 2_656 . ?
C3 O1 Zn1 122.2(3) . . ?
C7 O2 C11 117.9(4) . . ?
C8 O3 C12 117.7(4) . . ?
C2 C1 C5 128.6(4) . . ?
C2 C1 H1 115.7 . . ?
C5 C1 H1 115.7 . . ?
C1 C2 C3 123.3(4) . . ?
C1 C2 H2 118.3 . . ?
C3 C2 H2 118.3 . . ?
O1 C3 C4 125.1(4) . . ?
O1 C3 C2 117.8(4) . . ?
C4 C3 C2 117.1(4) . . ?
C3 C4 C3 127.6(6) . 2_656 ?
C3 C4 H4 116.2 . . ?
C3 C4 H4 116.2 2_656 . ?
C6 C5 C10 117.8(4) . . ?
C6 C5 C1 122.2(4) . . ?
C10 C5 C1 120.0(4) . . ?
C7 C6 C5 121.9(4) . . ?
C7 C6 H6 119.0 . . ?
C5 C6 H6 119.0 . . ?
O2 C7 C6 125.4(4) . . ?
O2 C7 C8 115.6(4) . . ?
C6 C7 C8 119.0(4) . . ?
O3 C8 C9 125.5(4) . . ?
O3 C8 C7 114.7(4) . . ?
C9 C8 C7 119.8(4) . . ?
C10 C9 C8 120.2(4) . . ?
C10 C9 H9 119.9 . . ?
C8 C9 H9 119.9 . . ?
C9 C10 C5 121.4(5) . . ?
C9 C10 H10 119.3 . . ?
C5 C10 H10 119.3 . . ?
O2 C11 H11A 109.5 . . ?
O2 C11 H11B 109.5 . . ?
H11A C11 H11B 109.5 . . ?
O2 C11 H11C 109.5 . . ?
H11A C11 H11C 109.5 . . ?
H11B C11 H11C 109.5 . . ?
O3 C12 H12A 109.5 . . ?
O3 C12 H12B 109.5 . . ?
H12A C12 H12B 109.5 . . ?
O3 C12 H12C 109.5 . . ?
H12A C12 H12C 109.5 . . ?
H12B C12 H12C 109.5 . . ?
C23 O21 Zn1 122.3(3) . . ?
C27 O22 C31 117.3(4) . . ?
C28 O23 C32 116.8(5) . . ?
C22 C21 C25 127.6(5) . . ?
C22 C21 H21 116.2 . . ?
C25 C21 H21 116.2 . . ?
C21 C22 C23 122.4(5) . . ?
C21 C22 H22 118.8 . . ?
C23 C22 H22 118.8 . . ?
O21 C23 C24 125.3(4) . . ?
O21 C23 C22 117.9(4) . . ?
C24 C23 C22 116.8(4) . . ?
C23 C24 C23 127.0(6) . 2_656 ?
C23 C24 H24 116.5 . . ?
C23 C24 H24 116.5 2_656 . ?
C26 C25 C30 118.2(4) . . ?
C26 C25 C21 123.0(4) . . ?
C30 C25 C21 118.8(5) . . ?
C25 C26 C27 122.0(5) . . ?
C25 C26 H26 119.0 . . ?
C27 C26 H26 119.0 . . ?
O22 C27 C26 125.6(5) . . ?
O22 C27 C28 115.9(5) . . ?
C26 C27 C28 118.5(6) . . ?
O23 C28 C29 125.7(5) . . ?
O23 C28 C27 114.5(6) . . ?
C29 C28 C27 119.7(5) . . ?
C30 C29 C28 121.1(5) . . ?
C30 C29 H29 119.4 . . ?
C28 C29 H29 119.4 . . ?
C29 C30 C25 120.5(5) . . ?
C29 C30 H30 119.7 . . ?
C25 C30 H30 119.7 . . ?
O22 C31 H31A 109.5 . . ?
O22 C31 H31B 109.5 . . ?
H31A C31 H31B 109.5 . . ?
O22 C31 H31C 109.5 . . ?
H31A C31 H31C 109.5 . . ?
H31B C31 H31C 109.5 . . ?
O23 C32 H32A 109.5 . . ?
O23 C32 H32B 109.5 . . ?
H32A C32 H32B 109.5 . . ?
O23 C32 H32C 109.5 . . ?
H32A C32 H32C 109.5 . . ?
H32B C32 H32C 109.5 . . ?
O4 C13 N1 112(2) . . ?
O4 C13 H13 123.9 . . ?
N1 C13 H13 123.9 . . ?
C14 N1 C15 104.4(19) . . ?
C14 N1 C13 144(2) . . ?
C15 N1 C13 111.7(16) . . ?
N1 C14 H14A 109.5 . . ?
N1 C14 H14B 109.5 . . ?
H14A C14 H14B 109.5 . . ?
N1 C14 H14C 109.5 . . ?
H14A C14 H14C 109.5 . . ?
H14B C14 H14C 109.5 . . ?
N1 C15 H15A 109.5 . . ?
N1 C15 H15B 109.5 . . ?
H15A C15 H15B 109.5 . . ?
N1 C15 H15C 109.5 . . ?
H15A C15 H15C 109.5 . . ?
H15B C15 H15C 109.5 . . ?
O4B C13B N1B 112(2) . . ?
O4B C13B H13B 124.0 . . ?
N1B C13B H13B 124.0 . . ?
C14B N1B C15B 105(2) . . ?
C14B N1B C13B 144(2) . . ?
C15B N1B C13B 111.1(18) . . ?
N1B C14B H14D 109.5 . . ?
N1B C14B H14E 109.5 . . ?
H14D C14B H14E 109.5 . . ?
N1B C14B H14F 109.5 . . ?
H14D C14B H14F 109.5 . . ?
H14E C14B H14F 109.5 . . ?
N1B C15B H15D 109.5 . . ?
N1B C15B H15E 109.5 . . ?
H15D C15B H15E 109.5 . . ?
N1B C15B H15F 109.5 . . ?
H15D C15B H15F 109.5 . . ?
H15E C15B H15F 109.5 . . ?
C16 N2 C17 133.8(18) . . ?
C16 N2 H2A 103.8 . . ?
C17 N2 H2A 103.8 . . ?
C16 N2 H2B 103.8 . . ?
C17 N2 H2B 103.8 . . ?
H2A N2 H2B 105.4 . . ?
N2 C16 H16A 109.5 . . ?
N2 C16 H16B 109.5 . . ?
H16A C16 H16B 109.5 . . ?
N2 C16 H16C 109.5 . . ?
H16A C16 H16C 109.5 . . ?
H16B C16 H16C 109.5 . . ?
N2 C17 H17A 109.5 . . ?
N2 C17 H17B 109.5 . . ?
H17A C17 H17B 109.5 . . ?
N2 C17 H17C 109.5 . . ?
H17A C17 H17C 109.5 . . ?
H17B C17 H17C 109.5 . . ?
C16B N2B C17B 132.7(18) . . ?
C16B N2B H2C 104.0 . . ?
C17B N2B H2C 104.0 . . ?
C16B N2B H2D 104.0 . . ?
C17B N2B H2D 104.0 . . ?
H2C N2B H2D 105.5 . . ?
N2B C16B H16D 109.5 . . ?
N2B C16B H16E 109.5 . . ?
H16D C16B H16E 109.5 . . ?
N2B C16B H16F 109.5 . . ?
H16D C16B H16F 109.5 . . ?
H16E C16B H16F 109.5 . . ?
N2B C17B H17D 109.5 . . ?
N2B C17B H17E 109.5 . . ?
H17D C17B H17E 109.5 . . ?
N2B C17B H17F 109.5 . . ?
H17D C17B H17F 109.5 . . ?
H17E C17B H17F 109.5 . . ?

loop_
_geom_bond_atom_site_label_1
_geom_bond_atom_site_label_2
_geom_bond_distance
_geom_bond_site_symmetry_2
_geom_bond_publ_flag
Zn1 O21 1.930(3) . ?
Zn1 O21 1.930(3) 2_656 ?
Zn1 O1 1.938(3) 2_656 ?
Zn1 O1 1.938(3) . ?
O1 C3 1.280(5) . ?
O2 C7 1.360(5) . ?
O2 C11 1.414(6) . ?
O3 C8 1.369(5) . ?
O3 C12 1.427(6) . ?
C1 C2 1.325(6) . ?
C1 C5 1.447(6) . ?
C1 H1 0.9300 . ?
C2 C3 1.463(6) . ?
C2 H2 0.9300 . ?
C3 C4 1.405(5) . ?
C4 H4 0.9300 . ?
C5 C6 1.391(6) . ?
C5 C10 1.393(6) . ?
C6 C7 1.375(6) . ?
C6 H6 0.9300 . ?
C7 C8 1.408(6) . ?
C8 C9 1.378(6) . ?
C9 C10 1.374(6) . ?
C9 H9 0.9300 . ?
C10 H10 0.9300 . ?
C11 H11A 0.9600 . ?
C11 H11B 0.9600 . ?
C11 H11C 0.9600 . ?
C12 H12A 0.9600 . ?
C12 H12B 0.9600 . ?
C12 H12C 0.9600 . ?
O21 C23 1.274(5) . ?
O22 C27 1.354(6) . ?
O22 C31 1.411(7) . ?
O23 C28 1.366(6) . ?
O23 C32 1.452(7) . ?
C21 C22 1.339(6) . ?
C21 C25 1.465(6) . ?
C21 H21 0.9300 . ?
C22 C23 1.467(6) . ?
C22 H22 0.9300 . ?
C23 C24 1.407(5) . ?
C24 H24 0.9300 . ?
C25 C26 1.386(6) . ?
C25 C30 1.403(6) . ?
C26 C27 1.391(6) . ?
C26 H26 0.9300 . ?
C27 C28 1.407(7) . ?
C28 C29 1.378(7) . ?
C29 C30 1.374(7) . ?
C29 H29 0.9300 . ?
C30 H30 0.9300 . ?
C31 H31A 0.9600 . ?
C31 H31B 0.9600 . ?
C31 H31C 0.9600 . ?
C32 H32A 0.9600 . ?
C32 H32B 0.9600 . ?
C32 H32C 0.9600 . ?
O4 C13 1.198(10) . ?
C13 N1 1.394(10) . ?
C13 H13 0.9300 . ?
N1 C14 1.378(10) . ?
N1 C15 1.393(10) . ?
C14 H14A 0.9600 . ?
C14 H14B 0.9600 . ?
C14 H14C 0.9600 . ?
C15 H15A 0.9600 . ?
C15 H15B 0.9600 . ?
C15 H15C 0.9600 . ?
O4B C13B 1.194(14) . ?
C13B N1B 1.395(13) . ?
C13B H13B 0.9300 . ?
N1B C14B 1.372(13) . ?
N1B C15B 1.394(14) . ?
C14B H14D 0.9600 . ?
C14B H14E 0.9600 . ?
C14B H14F 0.9600 . ?
C15B H15D 0.9600 . ?
C15B H15E 0.9600 . ?
C15B H15F 0.9600 . ?
N2 C16 1.495(8) . ?
N2 C17 1.498(8) . ?
N2 H2A 0.8900 . ?
N2 H2B 0.8900 . ?
C16 H16A 0.9600 . ?
C16 H16B 0.9600 . ?
C16 H16C 0.9600 . ?
C17 H17A 0.9600 . ?
C17 H17B 0.9600 . ?
C17 H17C 0.9600 . ?
N2B C16B 1.499(8) . ?
N2B C17B 1.502(8) . ?
N2B H2C 0.8900 . ?
N2B H2D 0.8900 . ?
C16B H16D 0.9600 . ?
C16B H16E 0.9600 . ?
C16B H16F 0.9600 . ?
C17B H17D 0.9600 . ?
C17B H17E 0.9600 . ?
C17B H17F 0.9600 . ?

loop_
_geom_hbond_atom_site_label_D
_geom_hbond_atom_site_label_H
_geom_hbond_atom_site_label_A
_geom_hbond_distance_DH
_geom_hbond_distance_HA
_geom_hbond_distance_DA
_geom_hbond_angle_DHA
_geom_hbond_site_symmetry_A
_geom_hbond_publ_flag
C9 H9 O4B 0.93 2.63 3.52(3) 159.4 7 yes
C12 H12B O4B 0.96 2.63 3.26(3) 122.8 7 yes
C31 H31C O2 0.96 2.62 3.315(7) 129.5 1_566 yes
C32 H32B O4B 0.96 2.43 3.33(3) 156.8 6_567 yes
C14 H14B O2 0.96 2.64 3.38(2) 133.5 4 yes

loop_
_geom_torsion_atom_site_label_1
_geom_torsion_atom_site_label_2
_geom_torsion_atom_site_label_3
_geom_torsion_atom_site_label_4
_geom_torsion
_geom_torsion_site_symmetry_1
_geom_torsion_site_symmetry_2
_geom_torsion_site_symmetry_3
_geom_torsion_site_symmetry_4
_geom_torsion_publ_flag
C5 C1 C2 C3 -176.7(4) . . . . ?
Zn1 O1 C3 C4 -0.7(5) . . . . ?
Zn1 O1 C3 C2 179.5(3) . . . . ?
C1 C2 C3 O1 1.6(6) . . . . ?
C1 C2 C3 C4 -178.2(4) . . . . ?
O1 C3 C4 C3 0.4(3) . . . 2_656 ?
C2 C3 C4 C3 -179.8(4) . . . 2_656 ?
C2 C1 C5 C6 1.9(7) . . . . ?
C2 C1 C5 C10 179.1(4) . . . . ?
C10 C5 C6 C7 0.8(6) . . . . ?
C1 C5 C6 C7 178.1(4) . . . . ?
C11 O2 C7 C6 0.9(7) . . . . ?
C11 O2 C7 C8 -178.8(4) . . . . ?
C5 C6 C7 O2 179.9(4) . . . . ?
C5 C6 C7 C8 -0.4(6) . . . . ?
C12 O3 C8 C9 -1.2(7) . . . . ?
C12 O3 C8 C7 178.6(4) . . . . ?
O2 C7 C8 O3 0.1(6) . . . . ?
C6 C7 C8 O3 -179.7(4) . . . . ?
O2 C7 C8 C9 179.9(4) . . . . ?
C6 C7 C8 C9 0.1(6) . . . . ?
O3 C8 C9 C10 179.4(4) . . . . ?
C7 C8 C9 C10 -0.3(7) . . . . ?
C8 C9 C10 C5 0.8(7) . . . . ?
C6 C5 C10 C9 -1.0(6) . . . . ?
C1 C5 C10 C9 -178.4(4) . . . . ?
C25 C21 C22 C23 -177.0(4) . . . . ?
Zn1 O21 C23 C24 -0.9(6) . . . . ?
Zn1 O21 C23 C22 -179.8(3) . . . . ?
C21 C22 C23 O21 1.0(6) . . . . ?
C21 C22 C23 C24 -178.0(4) . . . . ?
O21 C23 C24 C23 0.5(3) . . . 2_656 ?
C22 C23 C24 C23 179.4(4) . . . 2_656 ?
C22 C21 C25 C26 3.3(7) . . . . ?
C22 C21 C25 C30 -179.1(5) . . . . ?
C30 C25 C26 C27 -0.3(7) . . . . ?
C21 C25 C26 C27 177.3(4) . . . . ?
C31 O22 C27 C26 -4.8(8) . . . . ?
C31 O22 C27 C28 175.4(5) . . . . ?
C25 C26 C27 O22 -178.9(5) . . . . ?
C25 C26 C27 C28 0.8(7) . . . . ?
C32 O23 C28 C29 1.8(7) . . . . ?
C32 O23 C28 C27 -179.0(4) . . . . ?
O22 C27 C28 O23 -0.2(6) . . . . ?
C26 C27 C28 O23 -179.9(4) . . . . ?
O22 C27 C28 C29 179.1(5) . . . . ?
C26 C27 C28 C29 -0.7(7) . . . . ?
O23 C28 C29 C30 179.2(4) . . . . ?
C27 C28 C29 C30 0.0(8) . . . . ?
C28 C29 C30 C25 0.6(8) . . . . ?
C26 C25 C30 C29 -0.4(7) . . . . ?
C21 C25 C30 C29 -178.1(4) . . . . ?
O4 C13 N1 C14 -17(5) . . . . ?
O4 C13 N1 C15 171(2) . . . . ?
O4B C13B N1B C14B 85(8) . . . . ?
O4B C13B N1B C15B -90(5) . . . . ?
